data_7215968
loop_
_publ_author_name
'Ahmad, Musheer'
'Katoch, Rajesh'
'Garg, Ashish'
'Bharadwaj, Parimal K.'

_publ_section_title
;
 A novel 3D 10-fold interpenetrated homochiral coordination polymer: large
 spontaneous polarization, dielectric loss and emission studies
;
_journal_issue 22
_journal_name_full CrystEngComm
_journal_page_first 4766
_journal_paper_doi 10.1039/c3ce42628a
_journal_volume 16
_journal_year 2014
_chemical_absolute_configuration rmad
_chemical_formula_moiety 'C74 H88 Cd2 N12 O10'
_chemical_formula_sum 'C74 H88 Cd2 N12 O10'
_chemical_formula_weight 1530.34
_space_group_IT_number 1
_symmetry_cell_setting triclinic
_symmetry_Int_Tables_number 1
_symmetry_space_group_name_Hall 'P 1'
_symmetry_space_group_name_H-M 'P 1'
_atom_sites_solution_hydrogens geom
_atom_sites_solution_primary direct
_atom_sites_solution_secondary difmap
_audit_creation_method SHELXL-97
_cell_angle_alpha 93.654(3)
_cell_angle_beta 95.997(3)
_cell_angle_gamma 91.067(4)
_cell_formula_units_Z 1
_cell_length_a 8.5561(17)
_cell_length_b 8.6560(18)
_cell_length_c 24.424(5)
_cell_measurement_reflns_used 999
_cell_measurement_temperature 100(2)
_cell_measurement_theta_max 25.50
_cell_measurement_theta_min 2.15
_cell_volume 1794.7(6)
_computing_cell_refinement 'SAINT 6.45 ( Bruker, 2003)'
_computing_data_collection 'SMART 5.628 (Bruker, 2003)'
_computing_data_reduction 'SAINT 6.45 ( Bruker, 2003)'
_computing_molecular_graphics 'Diamond 2.1e'
_computing_structure_refinement 'SHELXL-97 (Sheldrick, 1997)'
_computing_structure_solution SIR-97
_diffrn_ambient_temperature 100(2)
_diffrn_measured_fraction_theta_full 0.969
_diffrn_measured_fraction_theta_max 0.969
_diffrn_measurement_device_type 'BRUKER SMART APEX'
_diffrn_measurement_method /w-scans
_diffrn_radiation_monochromator graphite
_diffrn_radiation_type MoK\a
_diffrn_radiation_wavelength 0.71073
_diffrn_reflns_av_R_equivalents 0.0313
_diffrn_reflns_av_sigmaI/netI 0.0773
_diffrn_reflns_limit_h_max 9
_diffrn_reflns_limit_h_min -10
_diffrn_reflns_limit_k_max 10
_diffrn_reflns_limit_k_min -10
_diffrn_reflns_limit_l_max 28
_diffrn_reflns_limit_l_min -29
_diffrn_reflns_number 9459
_diffrn_reflns_theta_full 25.50
_diffrn_reflns_theta_max 25.50
_diffrn_reflns_theta_min 2.45
_diffrn_source 'fine-focus sealed tube'
_exptl_absorpt_coefficient_mu 0.659
_exptl_absorpt_correction_T_max 0.9134
_exptl_absorpt_correction_T_min 0.8474
_exptl_absorpt_correction_type empirical
_exptl_absorpt_process_details SADABS
_exptl_crystal_colour colorless
_exptl_crystal_density_diffrn 1.412
_exptl_crystal_density_method 'not measured'
_exptl_crystal_description block
_exptl_crystal_F_000 788
_exptl_crystal_size_max 0.24
_exptl_crystal_size_mid 0.18
_exptl_crystal_size_min 0.14
_refine_diff_density_max 1.199
_refine_diff_density_min -0.504
_refine_diff_density_rms 0.093
_refine_ls_abs_structure_details 'Flack H D (1983), Acta Cryst. A39, 876-881'
_refine_ls_abs_structure_Flack 0.001(5)
_refine_ls_extinction_method none
_refine_ls_goodness_of_fit_ref 1.024
_refine_ls_hydrogen_treatment constr
_refine_ls_matrix_type full
_refine_ls_number_parameters 883
_refine_ls_number_reflns 7767
_refine_ls_number_restraints 11
_refine_ls_restrained_S_all 1.044
_refine_ls_R_factor_all 0.0762
_refine_ls_R_factor_gt 0.0614
_refine_ls_shift/su_max 0.000
_refine_ls_shift/su_mean 0.000
_refine_ls_structure_factor_coef Fsqd
_refine_ls_weighting_details 'calc w=1/[\s^2^(Fo^2^)+(0.0639P)^2^+3.3096P] where P=(Fo^2^+2Fc^2^)/3'
_refine_ls_weighting_scheme calc
_refine_ls_wR_factor_gt 0.1382
_refine_ls_wR_factor_ref 0.1495
_reflns_number_gt 6347
_reflns_number_total 7767
_reflns_threshold_expression >2sigma(I)
_cod_data_source_file c3ce42628a2.cif
_cod_data_source_block Complex1
_cod_database_code 7215968

loop_
_symmetry_equiv_pos_as_xyz
'x, y, z'

loop_
_atom_site_label
_atom_site_type_symbol
_atom_site_fract_x
_atom_site_fract_y
_atom_site_fract_z
_atom_site_U_iso_or_equiv
_atom_site_adp_type
_atom_site_occupancy
_atom_site_symmetry_multiplicity
_atom_site_calc_flag
_atom_site_refinement_flags
Cd1 Cd 0.41127(7) -0.88310(7) 0.39291(3) 0.0399(3) Uani 1 1 d .
Cd2 Cd 1.36348(7) 0.29314(7) 0.89204(3) 0.0411(3) Uani 1 1 d .
O1 O -1.4326(19) -0.872(2) -0.0934(8) 0.117(8) Uani 1 1 d .
O2 O -1.4817(15) -0.7160(14) -0.0228(5) 0.050(3) Uani 1 1 d .
O3 O 0.2494(15) -0.8539(17) 0.3110(5) 0.061(4) Uani 1 1 d .
O4 O 0.185(2) -0.738(2) 0.3849(8) 0.105(6) Uani 1 1 d .
O5 O 1.336(2) 0.4291(16) 0.8081(6) 0.078(5) Uani 1 1 d .
O6 O 1.5169(16) 0.498(2) 0.8763(7) 0.109(7) Uani 1 1 d .
O7 O 1.268(2) 1.886(2) 0.4068(6) 0.090(5) Uani 1 1 d D
O8 O 1.4409(16) 1.9792(15) 0.4720(4) 0.044(3) Uani 1 1 d .
N1 N -0.7379(15) -0.8785(17) 0.1158(5) 0.037(3) Uani 1 1 d .
N2 N -0.484(2) -0.6884(19) 0.1718(7) 0.052(4) Uani 1 1 d .
N3 N 0.5598(19) -0.680(2) 0.4328(5) 0.053(4) Uani 1 1 d D
N4 N 0.8702(18) -0.3307(18) 0.5822(6) 0.045(4) Uani 1 1 d .
N5 N 0.9163(17) -0.270(2) 0.7001(7) 0.054(4) Uani 1 1 d .
N6 N 1.2100(13) 0.0891(14) 0.8485(5) 0.027(3) Uani 1 1 d .
N7 N 1.5016(14) 1.0967(14) 0.6736(5) 0.029(3) Uani 1 1 d .
N8 N 1.3049(16) 1.3240(17) 0.6230(6) 0.042(3) Uani 1 1 d .
N9 N 1.1740(17) 0.4255(18) 0.9307(6) 0.042(3) Uani 1 1 d .
N10 N 0.8982(19) 0.6948(17) 1.0805(6) 0.049(4) Uani 1 1 d D
N11 N 0.8887(19) 0.7239(17) 1.1973(6) 0.050(4) Uani 1 1 d .
N12 N 0.5998(16) 0.9915(15) 1.3470(5) 0.033(3) Uani 1 1 d .
C1 C -1.398(2) -0.824(2) -0.0453(10) 0.066(7) Uani 1 1 d D
C2 C -1.2482(17) -0.8604(18) -0.0109(6) 0.030(3) Uani 1 1 d D
C3 C -1.134(2) -0.962(3) -0.0404(8) 0.065(6) Uani 1 1 d D
H3 H -1.1559 -1.0004 -0.0778 0.079 Uiso 1 1 calc R
C4 C -0.990(2) -0.9956(19) -0.0077(7) 0.050(5) Uani 1 1 d D
H4A H -0.9192 -1.0606 -0.0251 0.060 Uiso 1 1 calc R
C5 C -0.948(2) -0.947(2) 0.0423(7) 0.044(4) Uani 1 1 d .
C6 C -1.058(2) -0.847(2) 0.0656(8) 0.056(5) Uani 1 1 d .
H6A H -1.0247 -0.8010 0.1012 0.067 Uiso 1 1 calc R
C7 C -1.201(2) -0.810(2) 0.0446(7) 0.048(4) Uani 1 1 d .
H7A H -1.2692 -0.7523 0.0660 0.058 Uiso 1 1 calc R
C8 C -0.805(2) -0.998(3) 0.0729(8) 0.076(7) Uani 1 1 d .
H8A H -0.7263 -1.0224 0.0469 0.091 Uiso 1 1 calc R
H8B H -0.8288 -1.0943 0.0907 0.091 Uiso 1 1 calc R
C9 C -0.672(2) -0.753(3) 0.0916(7) 0.061(6) Uani 1 1 d .
H9A H -0.7528 -0.7080 0.0656 0.074 Uiso 1 1 calc R
H9B H -0.5847 -0.7884 0.0709 0.074 Uiso 1 1 calc R
C10 C -0.6118(14) -0.6314(16) 0.1372(6) 0.040(4) Uani 1 1 d .
H10A H -0.6994 -0.6125 0.1607 0.048 Uiso 1 1 calc R
C11 C -0.567(2) -0.479(3) 0.1175(8) 0.116(7) Uani 1 1 d .
H11A H -0.5335 -0.4064 0.1492 0.174 Uiso 1 1 calc R
H11B H -0.6582 -0.4370 0.0959 0.174 Uiso 1 1 calc R
H11C H -0.4811 -0.4919 0.0943 0.174 Uiso 1 1 calc R
C12 C -0.540(2) -0.837(2) 0.1941(8) 0.055(5) Uani 1 1 d .
H12A H -0.4513 -0.8795 0.2173 0.066 Uiso 1 1 calc R
H12B H -0.6240 -0.8126 0.2179 0.066 Uiso 1 1 calc R
C13 C -0.601(3) -0.957(3) 0.1500(8) 0.144(13) Uani 1 1 d .
H13A H -0.6393 -1.0507 0.1663 0.172 Uiso 1 1 calc R
H13B H -0.5173 -0.9877 0.1265 0.172 Uiso 1 1 calc R
C14 C -0.417(2) -0.5907(15) 0.2156(7) 0.045(4) Uani 1 1 d .
H14A H -0.4949 -0.5758 0.2425 0.054 Uiso 1 1 calc R
H14B H -0.3966 -0.4885 0.2014 0.054 Uiso 1 1 calc R
C15 C -0.2626(17) -0.6415(18) 0.2470(8) 0.037(4) Uani 1 1 d .
C16 C -0.1645(18) -0.7281(19) 0.2180(7) 0.036(4) Uani 1 1 d .
H16A H -0.1864 -0.7575 0.1797 0.043 Uiso 1 1 calc R
C17 C -0.0235(16) -0.7710(17) 0.2510(6) 0.028(3) Uani 1 1 d .
H17A H 0.0507 -0.8341 0.2344 0.034 Uiso 1 1 calc R
C18 C 0.0049(19) -0.722(2) 0.3058(7) 0.042(4) Uani 1 1 d .
C19 C -0.0842(18) -0.6372(19) 0.3305(8) 0.049(5) Uani 1 1 d .
H19A H -0.0556 -0.6055 0.3683 0.059 Uiso 1 1 calc R
C20 C -0.2245(17) -0.588(2) 0.3044(6) 0.038(4) Uani 1 1 d .
H20A H -0.2921 -0.5220 0.3231 0.045 Uiso 1 1 calc R
C21 C 0.1599(18) -0.7812(19) 0.3340(7) 0.037(4) Uani 1 1 d .
C22 C 0.548(2) -0.530(2) 0.4230(7) 0.044(4) Uani 1 1 d .
H22A H 0.4793 -0.5053 0.3918 0.053 Uiso 1 1 calc R
C23 C 0.625(2) -0.407(2) 0.4536(7) 0.047(5) Uani 1 1 d .
H23A H 0.6064 -0.3038 0.4437 0.057 Uiso 1 1 calc R
C24 C 0.7299(18) -0.433(2) 0.4983(6) 0.046(5) Uani 1 1 d .
C25 C 0.7532(19) -0.578(2) 0.5057(8) 0.044(4) Uani 1 1 d .
H25A H 0.8306 -0.6029 0.5343 0.052 Uiso 1 1 calc R
C26 C 0.6715(17) -0.6984(16) 0.4740(6) 0.027(3) Uani 1 1 d D
H26 H 0.6970 -0.8012 0.4824 0.032 Uiso 1 1 calc R
C27 C 0.8113(18) -0.300(2) 0.5271(8) 0.050(5) Uani 1 1 d .
H27A H 0.8998 -0.2693 0.5068 0.060 Uiso 1 1 calc R
H27B H 0.7386 -0.2124 0.5283 0.060 Uiso 1 1 calc R
C28 C 0.7362(17) -0.3415(18) 0.6180(6) 0.045(5) Uani 1 1 d .
H28A H 0.6577 -0.4208 0.6011 0.054 Uiso 1 1 calc R
H28B H 0.6836 -0.2408 0.6205 0.054 Uiso 1 1 calc R
C29 C 0.804(3) -0.388(3) 0.6793(10) 0.075(7) Uani 1 1 d .
H29A H 0.7180 -0.3923 0.7034 0.090 Uiso 1 1 calc R
H29B H 0.8538 -0.4899 0.6775 0.090 Uiso 1 1 calc R
C30 C 1.041(2) -0.251(2) 0.6665(8) 0.067(6) Uani 1 1 d .
H30A H 1.0985 -0.3487 0.6632 0.080 Uiso 1 1 calc R
H30B H 1.1160 -0.1693 0.6842 0.080 Uiso 1 1 calc R
C31 C 0.9790(17) -0.2069(19) 0.6108(6) 0.032(3) Uani 1 1 d .
H31A H 1.0675 -0.1900 0.5886 0.039 Uiso 1 1 calc R
H31B H 0.9222 -0.1087 0.6141 0.039 Uiso 1 1 calc R
C32 C 0.974(2) -0.2987(19) 0.7562(7) 0.050(5) Uani 1 1 d .
H32A H 1.0493 -0.3840 0.7549 0.060 Uiso 1 1 calc R
H32B H 0.8841 -0.3362 0.7747 0.060 Uiso 1 1 calc R
C33 C 1.055(2) -0.1628(16) 0.7929(7) 0.042(4) Uani 1 1 d .
C34 C 1.160(2) -0.179(2) 0.8399(7) 0.036(4) Uani 1 1 d .
H34A H 1.1743 -0.2780 0.8538 0.044 Uiso 1 1 calc R
C35 C 1.244(2) -0.051(2) 0.8667(7) 0.044(4) Uani 1 1 d .
H35A H 1.3224 -0.0627 0.8966 0.053 Uiso 1 1 calc R
C36 C 1.112(2) 0.116(3) 0.8018(7) 0.050(5) Uani 1 1 d .
H36A H 1.1022 0.2175 0.7897 0.060 Uiso 1 1 calc R
C37 C 1.030(2) -0.004(2) 0.7732(7) 0.047(4) Uani 1 1 d .
H37A H 0.9591 0.0121 0.7417 0.056 Uiso 1 1 calc R
C38 C 1.4458(17) 0.5288(16) 0.8311(6) 0.035(3) Uani 1 1 d D
C39 C 1.5021(16) 0.6579(18) 0.7992(6) 0.032(3) Uani 1 1 d D
C40 C 1.4377(17) 0.6689(18) 0.7453(7) 0.034(3) Uani 1 1 d .
H40A H 1.3707 0.5880 0.7274 0.040 Uiso 1 1 calc R
C41 C 1.4708(18) 0.7993(16) 0.7168(6) 0.031(3) Uani 1 1 d .
H41A H 1.4258 0.8082 0.6799 0.037 Uiso 1 1 calc R
C42 C 1.5695(18) 0.9136(18) 0.7431(8) 0.040(4) Uani 1 1 d .
C43 C 1.6225(18) 0.890(2) 0.7998(7) 0.053(5) Uani 1 1 d D
H43A H 1.6869 0.9702 0.8192 0.064 Uiso 1 1 calc R
C44 C 1.5943(18) 0.7775(19) 0.8261(7) 0.035(3) Uani 1 1 d D
H44A H 1.6347 0.7735 0.8637 0.042 Uiso 1 1 calc R
C45 C 1.617(3) 1.043(2) 0.7134(9) 0.060(5) Uani 1 1 d .
H45A H 1.6506 1.1300 0.7406 0.072 Uiso 1 1 calc R
H45B H 1.7099 1.0125 0.6946 0.072 Uiso 1 1 calc R
C46 C 1.565(2) 1.219(2) 0.6348(8) 0.053(5) Uani 1 1 d .
H46A H 1.5984 1.3160 0.6578 0.063 Uiso 1 1 calc R
C47 C 1.707(3) 1.154(2) 0.6101(7) 0.105(7) Uani 1 1 d .
H47A H 1.7588 1.2350 0.5920 0.158 Uiso 1 1 calc R
H47B H 1.6728 1.0682 0.5830 0.158 Uiso 1 1 calc R
H47C H 1.7800 1.1156 0.6395 0.158 Uiso 1 1 calc R
C48 C 1.4359(19) 1.256(2) 0.5923(9) 0.067(6) Uani 1 1 d .
H48A H 1.3977 1.1613 0.5697 0.080 Uiso 1 1 calc R
H48B H 1.4736 1.3319 0.5676 0.080 Uiso 1 1 calc R
C49 C 1.243(2) 1.219(2) 0.6548(8) 0.054(5) Uani 1 1 d .
H49A H 1.1986 1.1275 0.6314 0.065 Uiso 1 1 calc R
H49B H 1.1572 1.2660 0.6740 0.065 Uiso 1 1 calc R
C50 C 1.374(2) 1.1703(19) 0.6966(6) 0.045(4) Uani 1 1 d .
H50A H 1.4149 1.2634 0.7196 0.054 Uiso 1 1 calc R
H50B H 1.3285 1.0988 0.7212 0.054 Uiso 1 1 calc R
C51 C 1.178(2) 1.364(2) 0.5792(7) 0.041(4) Uani 1 1 d .
H51A H 1.0821 1.3911 0.5965 0.049 Uiso 1 1 calc R
H51B H 1.1531 1.2727 0.5530 0.049 Uiso 1 1 calc R
C52 C 1.232(2) 1.503(2) 0.5472(7) 0.050(5) Uani 1 1 d .
C53 C 1.156(2) 1.5023(19) 0.4943(7) 0.049(4) Uani 1 1 d D
H53A H 1.0858 1.4230 0.4773 0.059 Uiso 1 1 calc R
C54 C 1.205(2) 1.654(2) 0.4658(8) 0.071(7) Uani 1 1 d D
H54A H 1.1567 1.6672 0.4297 0.085 Uiso 1 1 calc R
C55 C 1.3079(17) 1.763(2) 0.4879(8) 0.040(4) Uani 1 1 d .
C56 C 1.3690(18) 1.745(2) 0.5412(7) 0.042(4) Uani 1 1 d .
H56 H 1.4418 1.8220 0.5585 0.051 Uiso 1 1 calc R
C57 C 1.331(2) 1.623(2) 0.5711(7) 0.056(5) Uani 1 1 d .
H57A H 1.3732 1.6205 0.6086 0.068 Uiso 1 1 calc R
C58 C 1.337(2) 1.899(3) 0.4555(7) 0.080(7) Uani 1 1 d D
C59 C 1.219(2) 0.5249(19) 0.9782(8) 0.046(4) Uani 1 1 d .
H59A H 1.3275 0.5466 0.9884 0.055 Uiso 1 1 calc R
C60 C 1.114(2) 0.591(2) 1.0100(6) 0.050(5) Uani 1 1 d .
H60A H 1.1470 0.6526 1.0428 0.060 Uiso 1 1 calc R
C61 C 0.950(2) 0.562(2) 0.9918(9) 0.054(6) Uani 1 1 d .
C62 C 0.906(2) 0.477(2) 0.9452(9) 0.069(6) Uani 1 1 d .
H62 H 0.7973 0.4689 0.9325 0.083 Uiso 1 1 calc R
C63 C 1.016(2) 0.399(2) 0.9134(7) 0.048(4) Uani 1 1 d .
H63A H 0.9815 0.3312 0.8821 0.057 Uiso 1 1 calc R
C64 C 0.840(2) 0.646(2) 1.0293(6) 0.050(5) Uani 1 1 d D
H64A H 0.7983 0.7363 1.0104 0.060 Uiso 1 1 calc R
H64B H 0.7497 0.5745 1.0321 0.060 Uiso 1 1 calc R
C65 C 0.9198(19) 0.5606(18) 1.1172(7) 0.044(4) Uani 1 1 d .
H65A H 0.9861 0.4812 1.1008 0.053 Uiso 1 1 calc R
H65B H 0.8168 0.5121 1.1220 0.053 Uiso 1 1 calc R
C66 C 1.000(3) 0.628(2) 1.1724(8) 0.057(5) Uani 1 1 d .
H66A H 1.0321 0.5441 1.1964 0.069 Uiso 1 1 calc R
H66B H 1.0943 0.6903 1.1667 0.069 Uiso 1 1 calc R
C67 C 0.859(3) 0.852(2) 1.1663(8) 0.078(7) Uani 1 1 d .
H67A H 0.9576 0.9127 1.1660 0.093 Uiso 1 1 calc R
H67B H 0.7836 0.9188 1.1843 0.093 Uiso 1 1 calc R
C68 C 0.7910(18) 0.8090(17) 1.1067(6) 0.034(3) Uani 1 1 d .
H68A H 0.6844 0.7620 1.1061 0.040 Uiso 1 1 calc R
H68B H 0.7827 0.9032 1.0857 0.040 Uiso 1 1 calc R
C69 C 0.957(2) 0.774(2) 1.2593(7) 0.048(4) Uani 1 1 d .
H69A H 1.0018 0.6835 1.2777 0.058 Uiso 1 1 calc R
H69B H 1.0419 0.8539 1.2597 0.058 Uiso 1 1 calc R
C70 C 0.823(2) 0.8382(17) 1.2891(6) 0.037(4) Uani 1 1 d .
C71 C 0.8693(19) 0.9303(17) 1.3385(5) 0.036(4) Uani 1 1 d .
H71A H 0.9760 0.9449 1.3534 0.044 Uiso 1 1 calc R
C72 C 0.754(2) 0.9926(19) 1.3615(6) 0.044(4) Uani 1 1 d .
H72A H 0.7857 1.0504 1.3953 0.053 Uiso 1 1 calc R
C73 C 0.562(2) 0.909(2) 1.3031(6) 0.040(4) Uani 1 1 d .
H73A H 0.4539 0.9012 1.2891 0.048 Uiso 1 1 calc R
C74 C 0.670(2) 0.8288(18) 1.2741(9) 0.058(5) Uani 1 1 d .
H74A H 0.6320 0.7647 1.2423 0.069 Uiso 1 1 calc R
O1W O 0.4851(13) 0.7926(12) 0.9633(4) 0.080(3) Uani 1 1 d .
O2W O 0.7606(12) 0.3131(16) 0.8180(5) 0.104(4) Uani 1 1 d .

loop_
_atom_site_aniso_label
_atom_site_aniso_U_11
_atom_site_aniso_U_22
_atom_site_aniso_U_33
_atom_site_aniso_U_23
_atom_site_aniso_U_13
_atom_site_aniso_U_12
Cd1 0.0340(6) 0.0511(7) 0.0330(6) -0.0028(5) -0.0010(5) 0.0007(5)
Cd2 0.0339(6) 0.0530(8) 0.0343(6) -0.0060(5) -0.0002(5) -0.0002(5)
O1 0.085(11) 0.110(12) 0.125(14) -0.097(11) -0.089(10) 0.063(9)
O2 0.043(7) 0.052(7) 0.059(7) 0.012(5) 0.016(5) 0.001(5)
O3 0.054(7) 0.105(10) 0.028(6) 0.014(6) 0.000(5) 0.048(7)
O4 0.060(9) 0.160(16) 0.086(11) -0.037(10) -0.020(7) 0.049(10)
O5 0.142(16) 0.038(8) 0.052(8) -0.011(6) 0.012(9) 0.019(9)
O6 0.021(6) 0.175(17) 0.133(14) 0.109(13) -0.032(7) -0.030(8)
O7 0.079(11) 0.118(12) 0.071(10) 0.052(9) -0.026(8) -0.036(9)
O8 0.054(8) 0.058(8) 0.020(5) 0.001(5) 0.011(5) -0.007(6)
N1 0.016(6) 0.065(9) 0.032(6) 0.019(6) 0.003(5) -0.019(5)
N2 0.054(9) 0.044(8) 0.053(9) 0.001(6) -0.016(7) 0.000(7)
N3 0.064(11) 0.070(11) 0.021(7) -0.007(7) -0.003(7) -0.004(9)
N4 0.044(8) 0.054(9) 0.034(7) -0.017(6) -0.001(6) -0.005(7)
N5 0.016(6) 0.063(10) 0.082(11) -0.008(8) 0.017(7) 0.001(6)
N6 0.014(6) 0.027(7) 0.042(7) -0.002(5) 0.004(5) 0.006(5)
N7 0.025(6) 0.032(6) 0.031(6) -0.003(4) 0.003(4) -0.003(4)
N8 0.035(7) 0.052(7) 0.038(6) -0.005(5) -0.005(5) 0.012(6)
N9 0.036(8) 0.048(8) 0.042(7) 0.001(6) 0.004(6) -0.021(6)
N10 0.061(9) 0.042(8) 0.049(8) 0.000(6) 0.028(7) 0.015(7)
N11 0.055(9) 0.043(8) 0.052(8) -0.007(6) 0.024(7) -0.013(7)
N12 0.038(7) 0.029(6) 0.033(6) -0.005(5) 0.007(5) 0.012(5)
C1 0.054(12) 0.043(10) 0.106(17) 0.032(11) 0.017(11) 0.015(9)
C2 0.030(7) 0.030(7) 0.030(7) 0.002(5) 0.003(5) 0.001(5)
C3 0.071(13) 0.084(14) 0.035(8) 0.010(8) -0.031(8) -0.003(11)
C4 0.052(10) 0.031(8) 0.060(11) -0.010(7) -0.015(7) 0.008(7)
C5 0.048(10) 0.055(11) 0.027(7) 0.005(7) -0.006(7) -0.020(8)
C6 0.057(12) 0.037(9) 0.066(11) 0.015(8) -0.031(9) -0.017(8)
C7 0.065(11) 0.040(8) 0.037(8) -0.014(6) 0.004(7) -0.003(7)
C8 0.026(9) 0.14(2) 0.067(13) 0.042(13) 0.009(8) 0.034(10)
C9 0.038(9) 0.104(15) 0.037(9) 0.017(9) -0.016(7) -0.049(9)
C10 0.019(6) 0.044(8) 0.060(9) 0.021(7) 0.006(6) 0.012(6)
C11 0.094(14) 0.150(19) 0.091(13) 0.021(13) -0.059(11) -0.013(13)
C12 0.045(10) 0.062(12) 0.062(12) 0.035(10) -0.004(8) 0.013(9)
C13 0.19(2) 0.15(2) 0.079(14) 0.092(14) -0.097(14) -0.142(18)
C14 0.056(11) 0.024(7) 0.050(9) -0.005(6) -0.007(8) -0.025(7)
C15 0.011(6) 0.031(8) 0.067(11) 0.003(7) -0.002(6) 0.000(5)
C16 0.027(8) 0.040(8) 0.045(9) 0.006(7) 0.023(7) 0.000(6)
C17 0.018(6) 0.033(7) 0.036(8) 0.014(6) 0.006(5) -0.001(5)
C18 0.024(7) 0.059(10) 0.042(8) -0.012(7) 0.007(6) -0.007(6)
C19 0.025(8) 0.037(8) 0.079(12) -0.022(7) -0.007(7) 0.005(6)
C20 0.024(7) 0.062(9) 0.024(6) -0.012(5) -0.005(5) -0.003(6)
C21 0.028(8) 0.036(8) 0.042(8) -0.008(6) -0.008(6) -0.016(6)
C22 0.039(8) 0.054(11) 0.036(8) 0.009(7) -0.021(6) 0.000(7)
C23 0.063(11) 0.042(9) 0.037(8) -0.002(7) 0.005(7) 0.008(8)
C24 0.018(7) 0.093(14) 0.028(7) -0.010(7) 0.007(5) 0.019(8)
C25 0.021(7) 0.044(10) 0.065(11) 0.006(8) -0.001(7) 0.015(7)
C26 0.032(7) 0.019(6) 0.031(7) 0.002(5) 0.006(5) 0.007(5)
C27 0.019(7) 0.052(11) 0.077(13) 0.004(9) 0.006(8) -0.020(7)
C28 0.023(8) 0.046(9) 0.064(10) -0.041(7) 0.028(7) -0.021(6)
C29 0.051(12) 0.071(14) 0.091(15) -0.026(11) -0.027(10) 0.012(11)
C30 0.050(12) 0.075(14) 0.069(12) 0.017(10) -0.033(9) 0.005(10)
C31 0.017(7) 0.041(9) 0.038(7) -0.011(6) 0.009(5) -0.004(6)
C32 0.064(11) 0.041(9) 0.042(9) -0.019(7) -0.002(8) 0.033(8)
C33 0.047(10) 0.020(7) 0.057(10) -0.011(6) 0.001(8) -0.005(7)
C34 0.037(8) 0.040(9) 0.030(7) 0.002(6) -0.004(6) 0.002(7)
C35 0.047(9) 0.041(9) 0.045(9) -0.005(7) 0.011(7) 0.015(7)
C36 0.031(9) 0.083(12) 0.035(8) -0.008(7) 0.004(6) -0.003(8)
C37 0.054(10) 0.047(10) 0.032(7) -0.028(7) -0.014(7) -0.003(8)
C38 0.032(8) 0.028(7) 0.044(8) 0.015(6) -0.006(6) 0.004(6)
C39 0.005(6) 0.050(8) 0.041(7) -0.005(6) 0.007(5) -0.008(5)
C40 0.025(7) 0.032(7) 0.042(8) -0.008(6) 0.005(5) -0.001(5)
C41 0.025(6) 0.026(7) 0.041(8) 0.013(6) -0.011(5) 0.007(5)
C42 0.017(6) 0.025(7) 0.075(11) -0.008(7) 0.000(6) 0.001(5)
C43 0.019(7) 0.097(14) 0.044(9) -0.017(9) 0.010(6) 0.023(8)
C44 0.013(6) 0.050(8) 0.037(7) -0.006(6) -0.010(5) -0.016(5)
C45 0.053(10) 0.052(11) 0.070(12) -0.005(8) -0.017(8) -0.003(8)
C46 0.030(8) 0.071(11) 0.062(10) 0.021(8) 0.015(7) 0.021(8)
C47 0.152(19) 0.083(12) 0.090(12) 0.012(10) 0.047(12) 0.048(12)
C48 0.021(7) 0.060(10) 0.124(16) -0.018(10) 0.038(9) 0.008(7)
C49 0.034(9) 0.051(9) 0.080(12) -0.001(8) 0.018(8) 0.007(7)
C50 0.062(10) 0.042(8) 0.034(6) 0.018(6) 0.009(6) 0.019(7)
C51 0.036(8) 0.045(9) 0.044(8) 0.012(7) 0.009(7) 0.012(7)
C52 0.038(9) 0.080(13) 0.035(8) 0.005(8) 0.012(7) 0.019(9)
C53 0.057(10) 0.045(8) 0.042(9) 0.008(7) -0.004(7) -0.018(7)
C54 0.052(12) 0.105(18) 0.061(12) 0.047(12) -0.002(9) 0.014(12)
C55 0.010(6) 0.052(9) 0.059(9) 0.010(7) 0.008(6) -0.003(6)
C56 0.015(6) 0.070(11) 0.042(8) 0.004(7) 0.004(5) 0.011(6)
C57 0.040(9) 0.086(13) 0.040(9) -0.034(8) 0.010(7) 0.015(8)
C58 0.046(13) 0.14(2) 0.067(14) 0.005(14) 0.045(11) 0.012(13)
C59 0.044(9) 0.023(7) 0.073(11) -0.008(7) 0.022(8) -0.011(6)
C60 0.069(12) 0.052(10) 0.027(7) -0.014(7) 0.016(7) -0.043(8)
C61 0.047(11) 0.037(10) 0.087(14) 0.025(10) 0.042(10) 0.000(8)
C62 0.035(10) 0.063(12) 0.104(16) -0.033(11) -0.001(10) 0.028(9)
C63 0.048(9) 0.061(10) 0.030(7) -0.030(6) 0.007(6) 0.011(7)
C64 0.062(11) 0.053(10) 0.035(8) 0.003(7) 0.013(7) -0.023(8)
C65 0.038(8) 0.026(8) 0.063(10) -0.024(7) -0.007(7) 0.003(7)
C66 0.085(13) 0.022(7) 0.070(11) 0.001(7) 0.032(9) -0.007(7)
C67 0.121(19) 0.055(13) 0.071(13) 0.014(10) 0.066(13) 0.017(12)
C68 0.035(7) 0.030(7) 0.038(7) -0.006(5) 0.019(6) -0.005(5)
C69 0.030(7) 0.049(9) 0.063(10) -0.027(7) 0.007(6) 0.012(6)
C70 0.057(10) 0.025(7) 0.024(7) -0.019(5) -0.004(6) 0.001(7)
C71 0.044(9) 0.044(9) 0.022(6) 0.007(6) 0.011(6) -0.023(7)
C72 0.064(11) 0.039(8) 0.026(7) -0.017(6) -0.002(7) -0.011(7)
C73 0.044(9) 0.046(9) 0.030(7) 0.004(6) 0.002(6) -0.007(7)
C74 0.047(10) 0.026(8) 0.098(14) -0.014(8) 0.008(9) 0.014(7)
O1W 0.090(8) 0.075(7) 0.071(6) 0.018(5) -0.018(5) -0.019(6)
O2W 0.049(6) 0.151(11) 0.097(8) -0.067(7) -0.021(5) 0.014(7)

loop_
_atom_type_symbol
_atom_type_description
_atom_type_scat_dispersion_real
_atom_type_scat_dispersion_imag
_atom_type_scat_source
C C 0.0033 0.0016 'International Tables Vol C Tables 4.2.6.8 and 6.1.1.4'
H H 0.0000 0.0000 'International Tables Vol C Tables 4.2.6.8 and 6.1.1.4'
N N 0.0061 0.0033 'International Tables Vol C Tables 4.2.6.8 and 6.1.1.4'
O O 0.0106 0.0060 'International Tables Vol C Tables 4.2.6.8 and 6.1.1.4'
Cd Cd -0.8075 1.2024 'International Tables Vol C Tables 4.2.6.8 and 6.1.1.4'

loop_
_geom_angle_atom_site_label_1
_geom_angle_atom_site_label_2
_geom_angle_atom_site_label_3
_geom_angle
_geom_angle_site_symmetry_1
_geom_angle_site_symmetry_3
N3 Cd1 N12 98.8(6) . 1_534
N3 Cd1 O4 92.7(7) . .
N12 Cd1 O4 146.2(6) 1_534 .
N3 Cd1 O8 93.2(5) . 1_425
N12 Cd1 O8 97.2(4) 1_534 1_425
O4 Cd1 O8 113.8(6) . 1_425
N3 Cd1 O3 119.6(5) . .
N12 Cd1 O3 92.6(5) 1_534 .
O4 Cd1 O3 54.5(5) . .
O8 Cd1 O3 143.8(5) 1_425 .
N3 Cd1 O7 146.4(5) . 1_425
N12 Cd1 O7 95.0(6) 1_534 1_425
O4 Cd1 O7 92.5(7) . 1_425
O8 Cd1 O7 54.6(5) 1_425 1_425
O3 Cd1 O7 90.0(5) . 1_425
N3 Cd1 C58 118.0(6) . 1_425
N12 Cd1 C58 99.7(5) 1_534 1_425
O4 Cd1 C58 102.6(7) . 1_425
O8 Cd1 C58 25.9(5) 1_425 1_425
O3 Cd1 C58 118.0(6) . 1_425
O7 Cd1 C58 28.9(5) 1_425 1_425
N3 Cd1 C21 109.7(5) . .
N12 Cd1 C21 118.5(5) 1_534 .
O4 Cd1 C21 28.6(6) . .
O8 Cd1 C21 132.4(5) 1_425 .
O3 Cd1 C21 26.0(5) . .
O7 Cd1 C21 89.8(5) 1_425 .
C58 Cd1 C21 111.7(6) 1_425 .
N9 Cd2 O6 97.9(7) . .
N9 Cd2 O1 145.7(6) . 1_866
O6 Cd2 O1 95.1(7) . 1_866
N9 Cd2 N6 98.7(5) . .
O6 Cd2 N6 143.2(6) . .
O1 Cd2 N6 89.4(5) 1_866 .
N9 Cd2 O2 92.5(5) . 1_866
O6 Cd2 O2 86.9(5) . 1_866
O1 Cd2 O2 56.6(5) 1_866 1_866
N6 Cd2 O2 124.8(4) . 1_866
N9 Cd2 O5 94.3(5) . .
O6 Cd2 O5 55.9(6) . .
O1 Cd2 O5 119.1(7) 1_866 .
N6 Cd2 O5 90.3(5) . .
O2 Cd2 O5 142.7(5) 1_866 .
N9 Cd2 C1 120.8(7) . 1_866
O6 Cd2 C1 90.8(6) . 1_866
O1 Cd2 C1 27.2(6) 1_866 1_866
N6 Cd2 C1 108.2(6) . 1_866
O2 Cd2 C1 29.4(6) 1_866 1_866
O5 Cd2 C1 135.7(7) . 1_866
N9 Cd2 C38 94.6(5) . .
O6 Cd2 C38 27.0(4) . .
O1 Cd2 C38 110.6(7) 1_866 .
N6 Cd2 C38 118.7(4) . .
O2 Cd2 C38 113.9(4) 1_866 .
O5 Cd2 C38 29.0(5) . .
C1 Cd2 C38 114.9(5) 1_866 .
C1 O1 Cd2 94.2(11) . 1_244
C1 O2 Cd2 88.9(11) . 1_244
C21 O3 Cd1 92.3(10) . .
C21 O4 Cd1 90.5(11) . .
C38 O5 Cd2 88.3(9) . .
C38 O6 Cd2 97.4(11) . .
C58 O7 Cd1 85.6(14) . 1_685
C58 O8 Cd1 91.1(12) . 1_685
C9 N1 C8 110.9(14) . .
C9 N1 C13 107.3(13) . .
C8 N1 C13 106.0(15) . .
C14 N2 C10 117.7(15) . .
C14 N2 C12 108.8(14) . .
C10 N2 C12 108.0(14) . .
C26 N3 C22 110.3(15) . .
C26 N3 Cd1 121.1(13) . .
C22 N3 Cd1 128.5(11) . .
C27 N4 C31 114.0(13) . .
C27 N4 C28 110.4(14) . .
C31 N4 C28 105.1(11) . .
C29 N5 C30 114.3(18) . .
C29 N5 C32 108.9(17) . .
C30 N5 C32 112.0(15) . .
C35 N6 C36 125.3(16) . .
C35 N6 Cd2 115.3(11) . .
C36 N6 Cd2 118.5(12) . .
C45 N7 C50 114.0(14) . .
C45 N7 C46 114.8(14) . .
C50 N7 C46 104.7(11) . .
C49 N8 C51 108.0(14) . .
C49 N8 C48 112.0(14) . .
C51 N8 C48 105.7(13) . .
C63 N9 C59 119.4(15) . .
C63 N9 Cd2 122.1(11) . .
C59 N9 Cd2 118.1(12) . .
C64 N10 C65 111.0(14) . .
C64 N10 C68 111.9(15) . .
C65 N10 C68 107.7(12) . .
C67 N11 C66 109.4(14) . .
C67 N11 C69 111.8(16) . .
C66 N11 C69 108.8(15) . .
C73 N12 C72 111.8(14) . .
C73 N12 Cd1 120.8(12) . 1_576
C72 N12 Cd1 127.4(11) . 1_576
O1 C1 O2 120.2(16) . .
O1 C1 C2 124.3(19) . .
O2 C1 C2 114.7(19) . .
O1 C1 Cd2 58.6(9) . 1_244
O2 C1 Cd2 61.7(9) . 1_244
C2 C1 Cd2 168.9(14) . 1_244
C7 C2 C1 127.4(17) . .
C7 C2 C3 116.9(14) . .
C1 C2 C3 115.7(15) . .
C4 C3 C2 115.5(16) . .
C4 C3 H3 122.3 . .
C2 C3 H3 122.3 . .
C5 C4 C3 126.9(18) . .
C5 C4 H4A 116.6 . .
C3 C4 H4A 116.6 . .
C4 C5 C6 113.8(17) . .
C4 C5 C8 122.1(19) . .
C6 C5 C8 124.0(17) . .
C7 C6 C5 129.4(19) . .
C7 C6 H6A 115.3 . .
C5 C6 H6A 115.3 . .
C6 C7 C2 117.1(18) . .
C6 C7 H7A 121.4 . .
C2 C7 H7A 121.4 . .
C5 C8 N1 112.0(16) . .
C5 C8 H8A 109.2 . .
N1 C8 H8A 109.2 . .
C5 C8 H8B 109.2 . .
N1 C8 H8B 109.2 . .
H8A C8 H8B 107.9 . .
N1 C9 C10 108.6(13) . .
N1 C9 H9A 110.0 . .
C10 C9 H9A 110.0 . .
N1 C9 H9B 110.0 . .
C10 C9 H9B 110.0 . .
H9A C9 H9B 108.4 . .
N2 C10 C11 110.2(13) . .
N2 C10 C9 110.9(13) . .
C11 C10 C9 114.7(13) . .
N2 C10 H10A 106.9 . .
C11 C10 H10A 106.9 . .
C9 C10 H10A 106.9 . .
C10 C11 H11A 109.5 . .
C10 C11 H11B 109.5 . .
H11A C11 H11B 109.5 . .
C10 C11 H11C 109.5 . .
H11A C11 H11C 109.5 . .
H11B C11 H11C 109.5 . .
C13 C12 N2 113.5(15) . .
C13 C12 H12A 108.9 . .
N2 C12 H12A 108.9 . .
C13 C12 H12B 108.9 . .
N2 C12 H12B 108.9 . .
H12A C12 H12B 107.7 . .
C12 C13 N1 104.7(19) . .
C12 C13 H13A 110.8 . .
N1 C13 H13A 110.8 . .
C12 C13 H13B 110.8 . .
N1 C13 H13B 110.8 . .
H13A C13 H13B 108.9 . .
N2 C14 C15 117.6(15) . .
N2 C14 H14A 107.9 . .
C15 C14 H14A 107.9 . .
N2 C14 H14B 107.9 . .
C15 C14 H14B 107.9 . .
H14A C14 H14B 107.2 . .
C16 C15 C20 123.3(15) . .
C16 C15 C14 117.4(16) . .
C20 C15 C14 119.2(14) . .
C15 C16 C17 113.4(15) . .
C15 C16 H16A 123.3 . .
C17 C16 H16A 123.3 . .
C18 C17 C16 121.2(14) . .
C18 C17 H17A 119.4 . .
C16 C17 H17A 119.4 . .
C19 C18 C17 123.8(17) . .
C19 C18 C21 122.7(17) . .
C17 C18 C21 113.4(14) . .
C18 C19 C20 121.5(18) . .
C18 C19 H19A 119.2 . .
C20 C19 H19A 119.2 . .
C19 C20 C15 116.7(14) . .
C19 C20 H20A 121.7 . .
C15 C20 H20A 121.7 . .
O3 C21 O4 122.4(15) . .
O3 C21 C18 124.0(15) . .
O4 C21 C18 113.6(16) . .
O3 C21 Cd1 61.7(9) . .
O4 C21 Cd1 61.0(9) . .
C18 C21 Cd1 173.6(12) . .
N3 C22 C23 126.6(16) . .
N3 C22 H22A 116.7 . .
C23 C22 H22A 116.7 . .
C24 C23 C22 120.1(17) . .
C24 C23 H23A 120.0 . .
C22 C23 H23A 120.0 . .
C25 C24 C23 114.2(18) . .
C25 C24 C27 128.1(17) . .
C23 C24 C27 117.2(18) . .
C24 C25 C26 123.8(16) . .
C24 C25 H25A 118.1 . .
C26 C25 H25A 118.1 . .
N3 C26 C25 124.6(14) . .
N3 C26 H26 117.7 . .
C25 C26 H26 117.7 . .
N4 C27 C24 111.8(15) . .
N4 C27 H27A 109.3 . .
C24 C27 H27A 109.3 . .
N4 C27 H27B 109.3 . .
C24 C27 H27B 109.3 . .
H27A C27 H27B 107.9 . .
N4 C28 C29 109.7(14) . .
N4 C28 H28A 109.7 . .
C29 C28 H28A 109.7 . .
N4 C28 H28B 109.7 . .
C29 C28 H28B 109.7 . .
H28A C28 H28B 108.2 . .
N5 C29 C28 106.0(18) . .
N5 C29 H29A 110.5 . .
C28 C29 H29A 110.5 . .
N5 C29 H29B 110.5 . .
C28 C29 H29B 110.5 . .
H29A C29 H29B 108.7 . .
N5 C30 C31 110.6(14) . .
N5 C30 H30A 109.5 . .
C31 C30 H30A 109.5 . .
N5 C30 H30B 109.5 . .
C31 C30 H30B 109.5 . .
H30A C30 H30B 108.1 . .
C30 C31 N4 110.8(14) . .
C30 C31 H31A 109.5 . .
N4 C31 H31A 109.5 . .
C30 C31 H31B 109.5 . .
N4 C31 H31B 109.5 . .
H31A C31 H31B 108.1 . .
N5 C32 C33 117.7(15) . .
N5 C32 H32A 107.9 . .
C33 C32 H32A 107.9 . .
N5 C32 H32B 107.9 . .
C33 C32 H32B 107.9 . .
H32A C32 H32B 107.2 . .
C34 C33 C37 118.3(14) . .
C34 C33 C32 124.7(14) . .
C37 C33 C32 116.7(15) . .
C35 C34 C33 121.0(15) . .
C35 C34 H34A 119.5 . .
C33 C34 H34A 119.5 . .
N6 C35 C34 117.4(16) . .
N6 C35 H35A 121.3 . .
C34 C35 H35A 121.3 . .
C37 C36 N6 119.7(19) . .
C37 C36 H36A 120.2 . .
N6 C36 H36A 120.2 . .
C36 C37 C33 117.8(16) . .
C36 C37 H37A 121.1 . .
C33 C37 H37A 121.1 . .
O6 C38 O5 117.7(13) . .
O6 C38 C39 121.1(14) . .
O5 C38 C39 120.3(13) . .
O6 C38 Cd2 55.5(9) . .
O5 C38 Cd2 62.7(7) . .
C39 C38 Cd2 176.2(10) . .
C44 C39 C40 120.3(14) . .
C44 C39 C38 120.0(14) . .
C40 C39 C38 118.7(14) . .
C39 C40 C41 120.2(15) . .
C39 C40 H40A 119.9 . .
C41 C40 H40A 119.9 . .
C42 C41 C40 118.8(15) . .
C42 C41 H41A 120.6 . .
C40 C41 H41A 120.6 . .
C41 C42 C43 114.9(15) . .
C41 C42 C45 120.2(17) . .
C43 C42 C45 124.9(16) . .
C44 C43 C42 127.8(18) . .
C44 C43 H43A 116.1 . .
C42 C43 H43A 116.1 . .
C43 C44 C39 117.8(17) . .
C43 C44 H44A 121.1 . .
C39 C44 H44A 121.1 . .
N7 C45 C42 116.0(18) . .
N7 C45 H45A 108.3 . .
C42 C45 H45A 108.3 . .
N7 C45 H45B 108.3 . .
C42 C45 H45B 108.3 . .
H45A C45 H45B 107.4 . .
C48 C46 C47 113.0(15) . .
C48 C46 N7 109.3(15) . .
C47 C46 N7 108.7(13) . .
C48 C46 H46A 108.6 . .
C47 C46 H46A 108.6 . .
N7 C46 H46A 108.6 . .
C46 C47 H47A 109.5 . .
C46 C47 H47B 109.5 . .
H47A C47 H47B 109.5 . .
C46 C47 H47C 109.5 . .
H47A C47 H47C 109.5 . .
H47B C47 H47C 109.5 . .
C46 C48 N8 106.8(15) . .
C46 C48 H48A 110.4 . .
N8 C48 H48A 110.4 . .
C46 C48 H48B 110.4 . .
N8 C48 H48B 110.4 . .
H48A C48 H48B 108.6 . .
N8 C49 C50 107.9(15) . .
N8 C49 H49A 110.1 . .
C50 C49 H49A 110.1 . .
N8 C49 H49B 110.1 . .
C50 C49 H49B 110.1 . .
H49A C49 H49B 108.4 . .
N7 C50 C49 115.1(13) . .
N7 C50 H50A 108.5 . .
C49 C50 H50A 108.5 . .
N7 C50 H50B 108.5 . .
C49 C50 H50B 108.5 . .
H50A C50 H50B 107.5 . .
N8 C51 C52 111.1(15) . .
N8 C51 H51A 109.4 . .
C52 C51 H51A 109.4 . .
N8 C51 H51B 109.4 . .
C52 C51 H51B 109.4 . .
H51A C51 H51B 108.0 . .
C53 C52 C57 123.3(18) . .
C53 C52 C51 112.8(17) . .
C57 C52 C51 123.6(17) . .
C52 C53 C54 110.2(16) . .
C52 C53 H53A 124.9 . .
C54 C53 H53A 124.9 . .
C55 C54 C53 125.9(17) . .
C55 C54 H54A 117.1 . .
C53 C54 H54A 117.1 . .
C54 C55 C56 115.7(16) . .
C54 C55 C58 118.5(17) . .
C56 C55 C58 125.5(18) . .
C55 C56 C57 123.8(19) . .
C55 C56 H56 118.1 . .
C57 C56 H56 118.1 . .
C56 C57 C52 120.9(18) . .
C56 C57 H57A 119.6 . .
C52 C57 H57A 119.6 . .
O8 C58 O7 127.4(19) . .
O8 C58 C55 116.7(17) . .
O7 C58 C55 113(2) . .
O8 C58 Cd1 62.9(11) . 1_685
O7 C58 Cd1 65.5(12) . 1_685
C55 C58 Cd1 173.0(13) . 1_685
C60 C59 N9 123.2(18) . .
C60 C59 H59A 118.4 . .
N9 C59 H59A 118.4 . .
C59 C60 C61 117.0(16) . .
C59 C60 H60A 121.5 . .
C61 C60 H60A 121.5 . .
C62 C61 C60 120.6(16) . .
C62 C61 C64 125.9(17) . .
C60 C61 C64 113.4(17) . .
C61 C62 C63 122.8(18) . .
C61 C62 H62 118.6 . .
C63 C62 H62 118.6 . .
N9 C63 C62 116.8(16) . .
N9 C63 H63A 121.6 . .
C62 C63 H63A 121.6 . .
N10 C64 C61 118.3(17) . .
N10 C64 H64A 107.7 . .
C61 C64 H64A 107.7 . .
N10 C64 H64B 107.7 . .
C61 C64 H64B 107.7 . .
H64A C64 H64B 107.1 . .
N10 C65 C66 106.2(13) . .
N10 C65 H65A 110.5 . .
C66 C65 H65A 110.5 . .
N10 C65 H65B 110.5 . .
C66 C65 H65B 110.5 . .
H65A C65 H65B 108.7 . .
N11 C66 C65 107.5(17) . .
N11 C66 H66A 110.2 . .
C65 C66 H66A 110.2 . .
N11 C66 H66B 110.2 . .
C65 C66 H66B 110.2 . .
H66A C66 H66B 108.5 . .
N11 C67 C68 113.5(17) . .
N11 C67 H67A 108.9 . .
C68 C67 H67A 108.9 . .
N11 C67 H67B 108.9 . .
C68 C67 H67B 108.9 . .
H67A C67 H67B 107.7 . .
N10 C68 C67 109.1(14) . .
N10 C68 H68A 109.9 . .
C67 C68 H68A 109.9 . .
N10 C68 H68B 109.9 . .
C67 C68 H68B 109.9 . .
H68A C68 H68B 108.3 . .
C70 C69 N11 107.5(14) . .
C70 C69 H69A 110.2 . .
N11 C69 H69A 110.2 . .
C70 C69 H69B 110.2 . .
N11 C69 H69B 110.2 . .
H69A C69 H69B 108.5 . .
C74 C70 C71 115.4(15) . .
C74 C70 C69 129.6(15) . .
C71 C70 C69 114.9(15) . .
C72 C71 C70 114.2(16) . .
C72 C71 H71A 122.9 . .
C70 C71 H71A 122.9 . .
C71 C72 N12 132.5(15) . .
C71 C72 H72A 113.8 . .
N12 C72 H72A 113.8 . .
N12 C73 C74 123.3(18) . .
N12 C73 H73A 118.3 . .
C74 C73 H73A 118.3 . .
C70 C74 C73 122.6(18) . .
C70 C74 H74A 118.7 . .
C73 C74 H74A 118.7 . .

loop_
_geom_bond_atom_site_label_1
_geom_bond_atom_site_label_2
_geom_bond_distance
_geom_bond_site_symmetry_2
Cd1 N3 2.257(17) .
Cd1 N12 2.308(12) 1_534
Cd1 O4 2.323(16) .
Cd1 O8 2.329(11) 1_425
Cd1 O3 2.341(11) .
Cd1 O7 2.386(16) 1_425
Cd1 C58 2.61(2) 1_425
Cd1 C21 2.657(15) .
Cd2 N9 2.254(15) .
Cd2 O6 2.265(16) .
Cd2 O1 2.287(14) 1_866
Cd2 N6 2.314(13) .
Cd2 O2 2.353(13) 1_866
Cd2 O5 2.422(14) .
Cd2 C1 2.673(17) 1_866
Cd2 C38 2.724(12) .
O1 C1 1.23(3) .
O1 Cd2 2.287(14) 1_244
O2 C1 1.31(2) .
O2 Cd2 2.353(13) 1_244
O3 C21 1.17(2) .
O4 C21 1.27(2) .
O5 C38 1.32(2) .
O6 C38 1.249(17) .
O7 C58 1.268(17) .
O7 Cd1 2.386(16) 1_685
O8 C58 1.14(3) .
O8 Cd1 2.329(11) 1_685
N1 C9 1.41(2) .
N1 C8 1.49(3) .
N1 C13 1.56(3) .
N2 C14 1.39(2) .
N2 C10 1.42(2) .
N2 C12 1.51(2) .
N3 C26 1.334(16) .
N3 C22 1.34(2) .
N4 C27 1.43(2) .
N4 C31 1.49(2) .
N4 C28 1.52(2) .
N5 C29 1.42(3) .
N5 C30 1.43(3) .
N5 C32 1.45(2) .
N6 C35 1.34(2) .
N6 C36 1.38(2) .
N7 C45 1.42(2) .
N7 C50 1.425(19) .
N7 C46 1.59(2) .
N8 C49 1.37(2) .
N8 C51 1.50(2) .
N8 C48 1.519(19) .
N9 C63 1.39(2) .
N9 C59 1.42(2) .
N10 C64 1.337(16) .
N10 C65 1.51(2) .
N10 C68 1.519(19) .
N11 C67 1.40(2) .
N11 C66 1.43(2) .
N11 C69 1.60(2) .
N12 C73 1.26(2) .
N12 C72 1.33(2) .
N12 Cd1 2.308(12) 1_576
C1 C2 1.510(17) .
C1 Cd2 2.673(17) 1_244
C2 C7 1.41(2) .
C2 C3 1.54(3) .
C3 C4 1.436(16) .
C3 H3 0.9500 .
C4 C5 1.28(2) .
C4 H4A 0.9500 .
C5 C6 1.43(3) .
C5 C8 1.46(2) .
C6 C7 1.33(3) .
C6 H6A 0.9500 .
C7 H7A 0.9500 .
C8 H8A 0.9900 .
C8 H8B 0.9900 .
C9 C10 1.52(2) .
C9 H9A 0.9900 .
C9 H9B 0.9900 .
C10 C11 1.49(2) .
C10 H10A 1.0000 .
C11 H11A 0.9800 .
C11 H11B 0.9800 .
C11 H11C 0.9800 .
C12 C13 1.50(3) .
C12 H12A 0.9900 .
C12 H12B 0.9900 .
C13 H13A 0.9900 .
C13 H13B 0.9900 .
C14 C15 1.54(2) .
C14 H14A 0.9900 .
C14 H14B 0.9900 .
C15 C16 1.36(2) .
C15 C20 1.45(2) .
C16 C17 1.45(2) .
C16 H16A 0.9500 .
C17 C18 1.37(2) .
C17 H17A 0.9500 .
C18 C19 1.24(2) .
C18 C21 1.54(2) .
C19 C20 1.387(19) .
C19 H19A 0.9500 .
C20 H20A 0.9500 .
C22 C23 1.38(3) .
C22 H22A 0.9500 .
C23 C24 1.37(2) .
C23 H23A 0.9500 .
C24 C25 1.29(2) .
C24 C27 1.44(2) .
C25 C26 1.39(2) .
C25 H25A 0.9500 .
C26 H26 0.9500 .
C27 H27A 0.9900 .
C27 H27B 0.9900 .
C28 C29 1.63(3) .
C28 H28A 0.9900 .
C28 H28B 0.9900 .
C29 H29A 0.9900 .
C29 H29B 0.9900 .
C30 C31 1.48(2) .
C30 H30A 0.9900 .
C30 H30B 0.9900 .
C31 H31A 0.9900 .
C31 H31B 0.9900 .
C32 C33 1.54(2) .
C32 H32A 0.9900 .
C32 H32B 0.9900 .
C33 C34 1.40(2) .
C33 C37 1.50(2) .
C34 C35 1.40(3) .
C34 H34A 0.9500 .
C35 H35A 0.9500 .
C36 C37 1.35(3) .
C36 H36A 0.9500 .
C37 H37A 0.9500 .
C38 C39 1.503(15) .
C39 C44 1.38(2) .
C39 C40 1.38(2) .
C40 C41 1.40(2) .
C40 H40A 0.9500 .
C41 C42 1.37(2) .
C41 H41A 0.9500 .
C42 C43 1.44(2) .
C42 C45 1.45(3) .
C43 C44 1.233(16) .
C43 H43A 0.9500 .
C44 H44A 0.9500 .
C45 H45A 0.9900 .
C45 H45B 0.9900 .
C46 C48 1.49(3) .
C46 C47 1.51(2) .
C46 H46A 1.0000 .
C47 H47A 0.9800 .
C47 H47B 0.9800 .
C47 H47C 0.9800 .
C48 H48A 0.9900 .
C48 H48B 0.9900 .
C49 C50 1.52(2) .
C49 H49A 0.9900 .
C49 H49B 0.9900 .
C50 H50A 0.9900 .
C50 H50B 0.9900 .
C51 C52 1.56(3) .
C51 H51A 0.9900 .
C51 H51B 0.9900 .
C52 C53 1.38(2) .
C52 C57 1.39(3) .
C53 C54 1.593(16) .
C53 H53A 0.9500 .
C54 C55 1.33(3) .
C54 H54A 0.9500 .
C55 C56 1.37(2) .
C55 C58 1.49(3) .
C56 C57 1.38(3) .
C56 H56 0.9500 .
C57 H57A 0.9500 .
C58 Cd1 2.61(2) 1_685
C59 C60 1.36(2) .
C59 H59A 0.9500 .
C60 C61 1.43(3) .
C60 H60A 0.9500 .
C61 C62 1.33(3) .
C61 C64 1.54(2) .
C62 C63 1.43(2) .
C62 H62 0.9500 .
C63 H63A 0.9500 .
C64 H64A 0.9900 .
C64 H64B 0.9900 .
C65 C66 1.52(3) .
C65 H65A 0.9900 .
C65 H65B 0.9900 .
C66 H66A 0.9900 .
C66 H66B 0.9900 .
C67 C68 1.53(3) .
C67 H67A 0.9900 .
C67 H67B 0.9900 .
C68 H68A 0.9900 .
C68 H68B 0.9900 .
C69 C70 1.52(2) .
C69 H69A 0.9900 .
C69 H69B 0.9900 .
C70 C74 1.32(3) .
C70 C71 1.419(19) .
C71 C72 1.30(2) .
C71 H71A 0.9500 .
C72 H72A 0.9500 .
C73 C74 1.39(2) .
C73 H73A 0.9500 .
C74 H74A 0.9500 .

loop_
_geom_torsion_atom_site_label_1
_geom_torsion_atom_site_label_2
_geom_torsion_atom_site_label_3
_geom_torsion_atom_site_label_4
_geom_torsion
_geom_torsion_site_symmetry_1
N3 Cd1 O3 C21 -73.6(13) .
N12 Cd1 O3 C21 -175.3(12) 1_534
O4 Cd1 O3 C21 -3.5(12) .
O8 Cd1 O3 C21 78.7(14) 1_425
O7 Cd1 O3 C21 89.6(12) 1_425
C58 Cd1 O3 C21 82.2(13) 1_425
N3 Cd1 O4 C21 128.2(14) .
N12 Cd1 O4 C21 18(2) 1_534
O8 Cd1 O4 C21 -137.1(12) 1_425
O3 Cd1 O4 C21 3.2(11) .
O7 Cd1 O4 C21 -85.0(14) 1_425
C58 Cd1 O4 C21 -112.3(14) 1_425
N9 Cd2 O5 C38 91.8(10) .
O6 Cd2 O5 C38 -4.8(11) .
O1 Cd2 O5 C38 -80.0(10) 1_866
N6 Cd2 O5 C38 -169.4(10) .
O2 Cd2 O5 C38 -8.0(14) 1_866
C1 Cd2 O5 C38 -52.6(13) 1_866
N9 Cd2 O6 C38 -84.7(14) .
O1 Cd2 O6 C38 127.2(13) 1_866
N6 Cd2 O6 C38 31.4(19) .
O2 Cd2 O6 C38 -176.8(14) 1_866
O5 Cd2 O6 C38 5.2(11) .
C1 Cd2 O6 C38 154.1(14) 1_866
N12 Cd1 N3 C26 -70.9(13) 1_534
O4 Cd1 N3 C26 140.9(14) .
O8 Cd1 N3 C26 26.9(13) 1_425
O3 Cd1 N3 C26 -169.0(11) .
O7 Cd1 N3 C26 42.3(19) 1_425
C58 Cd1 N3 C26 35.1(15) 1_425
C21 Cd1 N3 C26 164.4(12) .
N12 Cd1 N3 C22 113.3(16) 1_534
O4 Cd1 N3 C22 -34.8(17) .
O8 Cd1 N3 C22 -148.9(16) 1_425
O3 Cd1 N3 C22 15.2(18) .
O7 Cd1 N3 C22 -133.4(16) 1_425
C58 Cd1 N3 C22 -140.7(15) 1_425
C21 Cd1 N3 C22 -11.3(18) .
N9 Cd2 N6 C35 -116.4(11) .
O6 Cd2 N6 C35 127.7(12) .
O1 Cd2 N6 C35 30.1(12) 1_866
O2 Cd2 N6 C35 -17.2(12) 1_866
O5 Cd2 N6 C35 149.2(11) .
C1 Cd2 N6 C35 10.2(13) 1_866
C38 Cd2 N6 C35 143.4(10) .
N9 Cd2 N6 C36 73.8(11) .
O6 Cd2 N6 C36 -42.1(14) .
O1 Cd2 N6 C36 -139.7(12) 1_866
O2 Cd2 N6 C36 173.0(10) 1_866
O5 Cd2 N6 C36 -20.6(11) .
C1 Cd2 N6 C36 -159.7(11) 1_866
C38 Cd2 N6 C36 -26.4(12) .
O6 Cd2 N9 C63 130.3(14) .
O1 Cd2 N9 C63 -118.5(15) 1_866
N6 Cd2 N9 C63 -16.7(15) .
O2 Cd2 N9 C63 -142.5(14) 1_866
O5 Cd2 N9 C63 74.2(15) .
C1 Cd2 N9 C63 -134.0(14) 1_866
C38 Cd2 N9 C63 103.3(14) .
O6 Cd2 N9 C59 -57.5(13) .
O1 Cd2 N9 C59 53.6(17) 1_866
N6 Cd2 N9 C59 155.4(12) .
O2 Cd2 N9 C59 29.7(12) 1_866
O5 Cd2 N9 C59 -113.6(13) .
C1 Cd2 N9 C59 38.1(14) 1_866
C38 Cd2 N9 C59 -84.6(12) .
Cd2 O1 C1 O2 2(2) 1_244
Cd2 O1 C1 C2 -167.3(17) 1_244
Cd2 O2 C1 O1 -2(2) 1_244
Cd2 O2 C1 C2 168.3(14) 1_244
O1 C1 C2 C7 -180(2) .
O2 C1 C2 C7 11(3) .
Cd2 C1 C2 C7 79(9) 1_244
O1 C1 C2 C3 1(3) .
O2 C1 C2 C3 -168.6(16) .
Cd2 C1 C2 C3 -101(9) 1_244
C7 C2 C3 C4 0(3) .
C1 C2 C3 C4 179.5(16) .
C2 C3 C4 C5 -2(3) .
C3 C4 C5 C6 -1(3) .
C3 C4 C5 C8 175.1(19) .
C4 C5 C6 C7 7(3) .
C8 C5 C6 C7 -169.8(19) .
C5 C6 C7 C2 -8(3) .
C1 C2 C7 C6 -175.3(18) .
C3 C2 C7 C6 4(3) .
C4 C5 C8 N1 151.2(17) .
C6 C5 C8 N1 -33(3) .
C9 N1 C8 C5 -71(2) .
C13 N1 C8 C5 172.5(15) .
C8 N1 C9 C10 177.6(13) .
C13 N1 C9 C10 -67(2) .
C14 N2 C10 C11 52(2) .
C12 N2 C10 C11 175.7(15) .
C14 N2 C10 C9 -179.8(15) .
C12 N2 C10 C9 -56.1(16) .
N1 C9 C10 N2 65.7(18) .
N1 C9 C10 C11 -168.6(14) .
C14 N2 C12 C13 -174.3(18) .
C10 N2 C12 C13 57(2) .
N2 C12 C13 N1 -58(2) .
C9 N1 C13 C12 63.7(19) .
C8 N1 C13 C12 -177.8(15) .
C10 N2 C14 C15 -170.1(14) .
C12 N2 C14 C15 67(2) .
N2 C14 C15 C16 31(2) .
N2 C14 C15 C20 -152.9(16) .
C20 C15 C16 C17 4(2) .
C14 C15 C16 C17 -179.7(13) .
C15 C16 C17 C18 -2(2) .
C16 C17 C18 C19 -1(3) .
C16 C17 C18 C21 179.4(14) .
C17 C18 C19 C20 2(3) .
C21 C18 C19 C20 -178.9(16) .
C18 C19 C20 C15 1(3) .
C16 C15 C20 C19 -4(3) .
C14 C15 C20 C19 -180.0(15) .
Cd1 O3 C21 O4 6(2) .
Cd1 O3 C21 C18 -176.6(15) .
Cd1 O4 C21 O3 -6(2) .
Cd1 O4 C21 C18 176.2(12) .
C19 C18 C21 O3 -176(2) .
C17 C18 C21 O3 4(3) .
C19 C18 C21 O4 2(3) .
C17 C18 C21 O4 -178.9(18) .
N3 Cd1 C21 O3 117.6(12) .
N12 Cd1 C21 O3 5.3(14) 1_534
O4 Cd1 C21 O3 174(2) .
O8 Cd1 C21 O3 -128.3(12) 1_425
O7 Cd1 C21 O3 -90.3(13) 1_425
C58 Cd1 C21 O3 -109.7(13) 1_425
N3 Cd1 C21 O4 -56.4(15) .
N12 Cd1 C21 O4 -168.8(14) 1_534
O8 Cd1 C21 O4 57.6(16) 1_425
O3 Cd1 C21 O4 -174(2) .
O7 Cd1 C21 O4 95.6(15) 1_425
C58 Cd1 C21 O4 76.2(15) 1_425
C26 N3 C22 C23 -6(3) .
Cd1 N3 C22 C23 169.7(16) .
N3 C22 C23 C24 2(3) .
C22 C23 C24 C25 4(3) .
C22 C23 C24 C27 177.6(17) .
C23 C24 C25 C26 -5(2) .
C27 C24 C25 C26 -177.5(17) .
C22 N3 C26 C25 6(2) .
Cd1 N3 C26 C25 -170.9(13) .
C24 C25 C26 N3 0(3) .
C31 N4 C27 C24 170.0(13) .
C28 N4 C27 C24 -72.0(18) .
C25 C24 C27 N4 -29(2) .
C23 C24 C27 N4 158.9(15) .
C27 N4 C28 C29 176.3(14) .
C31 N4 C28 C29 -60.4(16) .
C30 N5 C29 C28 -57.6(19) .
C32 N5 C29 C28 176.3(13) .
N4 C28 C29 N5 58.6(18) .
C29 N5 C30 C31 61(2) .
C32 N5 C30 C31 -174.7(14) .
N5 C30 C31 N4 -61(2) .
C27 N4 C31 C30 -177.2(15) .
C28 N4 C31 C30 61.8(16) .
C29 N5 C32 C33 -161.1(16) .
C30 N5 C32 C33 71(2) .
N5 C32 C33 C34 -158.1(16) .
N5 C32 C33 C37 16(2) .
C37 C33 C34 C35 -2(3) .
C32 C33 C34 C35 171.6(17) .
C36 N6 C35 C34 -8(2) .
Cd2 N6 C35 C34 -176.9(12) .
C33 C34 C35 N6 6(3) .
C35 N6 C36 C37 6(3) .
Cd2 N6 C36 C37 175.0(13) .
N6 C36 C37 C33 -2(3) .
C34 C33 C37 C36 1(3) .
C32 C33 C37 C36 -173.8(17) .
Cd2 O6 C38 O5 -8.8(19) .
Cd2 O6 C38 C39 -177.9(12) .
Cd2 O5 C38 O6 8.2(18) .
Cd2 O5 C38 C39 177.4(12) .
N9 Cd2 C38 O6 98.3(15) .
O1 Cd2 C38 O6 -58.0(15) 1_866
N6 Cd2 C38 O6 -159.1(13) .
O2 Cd2 C38 O6 3.5(15) 1_866
O5 Cd2 C38 O6 -171(2) .
C1 Cd2 C38 O6 -28.8(16) 1_866
N9 Cd2 C38 O5 -90.5(11) .
O6 Cd2 C38 O5 171(2) .
O1 Cd2 C38 O5 113.2(10) 1_866
N6 Cd2 C38 O5 12.1(11) .
O2 Cd2 C38 O5 174.7(10) 1_866
C1 Cd2 C38 O5 142.3(11) 1_866
O6 C38 C39 C44 -23(2) .
O5 C38 C39 C44 168.0(16) .
Cd2 C38 C39 C44 -50(18) .
O6 C38 C39 C40 168.2(18) .
O5 C38 C39 C40 -1(2) .
Cd2 C38 C39 C40 141(16) .
C44 C39 C40 C41 3(2) .
C38 C39 C40 C41 171.1(13) .
C39 C40 C41 C42 1(2) .
C40 C41 C42 C43 -3(2) .
C40 C41 C42 C45 174.5(16) .
C41 C42 C43 C44 3(2) .
C45 C42 C43 C44 -174.9(18) .
C42 C43 C44 C39 0(3) .
C40 C39 C44 C43 -3(2) .
C38 C39 C44 C43 -171.6(14) .
C50 N7 C45 C42 69(2) .
C46 N7 C45 C42 -170.2(15) .
C41 C42 C45 N7 36(3) .
C43 C42 C45 N7 -146.2(16) .
C45 N7 C46 C48 175.5(16) .
C50 N7 C46 C48 -58.7(16) .
C45 N7 C46 C47 52(2) .
C50 N7 C46 C47 177.6(16) .
C47 C46 C48 N8 -178.5(16) .
N7 C46 C48 N8 60.3(19) .
C49 N8 C48 C46 -64(2) .
C51 N8 C48 C46 178.6(15) .
C51 N8 C49 C50 176.2(13) .
C48 N8 C49 C50 60.3(19) .
C45 N7 C50 C49 -175.8(15) .
C46 N7 C50 C49 57.9(17) .
N8 C49 C50 N7 -61(2) .
C49 N8 C51 C52 170.8(14) .
C48 N8 C51 C52 -69.2(17) .
N8 C51 C52 C53 153.8(15) .
N8 C51 C52 C57 -33(2) .
C57 C52 C53 C54 2(2) .
C51 C52 C53 C54 175.4(14) .
C52 C53 C54 C55 3(3) .
C53 C54 C55 C56 -4(3) .
C53 C54 C55 C58 -178.6(17) .
C54 C55 C56 C57 1(3) .
C58 C55 C56 C57 175.2(15) .
C55 C56 C57 C52 3(3) .
C53 C52 C57 C56 -5(3) .
C51 C52 C57 C56 -177.6(14) .
Cd1 O8 C58 O7 12(3) 1_685
Cd1 O8 C58 C55 172.2(15) 1_685
Cd1 O7 C58 O8 -12(2) 1_685
Cd1 O7 C58 C55 -172.5(14) 1_685
C54 C55 C58 O8 -169.1(19) .
C56 C55 C58 O8 17(3) .
C54 C55 C58 O7 -6(3) .
C56 C55 C58 O7 179.3(18) .
C63 N9 C59 C60 3(3) .
Cd2 N9 C59 C60 -169.0(14) .
N9 C59 C60 C61 -3(3) .
C59 C60 C61 C62 -1(3) .
C59 C60 C61 C64 -178.1(15) .
C60 C61 C62 C63 6(3) .
C64 C61 C62 C63 -177.7(17) .
C59 N9 C63 C62 1(3) .
Cd2 N9 C63 C62 173.2(13) .
C61 C62 C63 N9 -6(3) .
C65 N10 C64 C61 -74.5(19) .
C68 N10 C64 C61 165.2(14) .
C62 C61 C64 N10 164.5(18) .
C60 C61 C64 N10 -19(2) .
C64 N10 C65 C66 175.0(15) .
C68 N10 C65 C66 -62.2(16) .
C67 N11 C66 C65 -66.9(19) .
C69 N11 C66 C65 170.6(13) .
N10 C65 C66 N11 68.7(17) .
C66 N11 C67 C68 60(2) .
C69 N11 C67 C68 -179.4(14) .
C64 N10 C68 C67 176.2(15) .
C65 N10 C68 C67 54.0(15) .
N11 C67 C68 N10 -54(2) .
C67 N11 C69 C70 73.7(19) .
C66 N11 C69 C70 -165.3(14) .
N11 C69 C70 C74 14(3) .
N11 C69 C70 C71 -161.6(13) .
C74 C70 C71 C72 0(2) .
C69 C70 C71 C72 175.6(15) .
C70 C71 C72 N12 -3(3) .
C73 N12 C72 C71 3(3) .
Cd1 N12 C72 C71 -178.2(14) 1_576
C72 N12 C73 C74 0(2) .
Cd1 N12 C73 C74 -178.9(13) 1_576
C71 C70 C74 C73 3(3) .
C69 C70 C74 C73 -172.4(18) .
N12 C73 C74 C70 -3(3) .
